data_2222247
loop_
_publ_author_name
'Rosales, Ivonne'
'Chavira, Elizabeth'
'Orozco, Eligio'
'Bucio, Lauro'

_publ_section_title
;
 Y~0.76~Ho~0.24~FeGe~2~O~7~: a new member of thortveitite-like layered
 compounds
;
_journal_coeditor_code BR2109
_journal_issue 7
_journal_name_full 'Acta Crystallographica Section E'
_journal_page_first i49
_journal_page_last i50
_journal_paper_doi 10.1107/S1600536809020467
_journal_volume 65
_journal_year 2009
_chemical_formula_iupac 'Y0.76 Ho0.24 Fe Ge2 O7'
_chemical_formula_structural 'Y0.8  Ho0.2  Fe1  Ge2 O7'
_chemical_formula_sum 'Fe Ge2 Ho0.24 O7 Y0.76'
_chemical_formula_weight 420.17
_chemical_name_systematic
;
yttrium holmium iron digermanate
;
_space_group_IT_number 11
_symmetry_cell_setting monoclinic
_symmetry_space_group_name_Hall '-P 2yb'
_symmetry_space_group_name_H-M 'P 1 21/m 1'
_cell_angle_alpha 90
_cell_angle_beta 100.6210(10)
_cell_angle_gamma 90
_cell_formula_units_Z 4
_cell_length_a 9.6496(2)
_cell_length_b 8.5073(2)
_cell_length_c 6.6712(2)
_cell_measurement_temperature 295
_cell_volume 538.27(2)
_computing_cell_refinement 'DICVOL91 (Boultif & Lou\"er, 1991)'
_computing_data_collection 'DIFFRAC/AT (Siemens, 1993)'
_computing_data_reduction 'FULLPROF (Rodr\'iguez-Carvajal, 2006)'
_computing_molecular_graphics 'ATOMS (Dowty, 2000)'
_computing_publication_material 'ATOMS (Dowty, 2000)'
_computing_structure_refinement 'FULLPROF (Rodr\'iguez-Carvajal, 2006)'
_computing_structure_solution
;
coordinates taken from an isotypic compound (Redhammer <i>et al.</i>,
2007)
;
_diffrn_ambient_temperature 300
_diffrn_measurement_device_type 'Bruker Advance D8'
_diffrn_radiation_monochromator graphite
_diffrn_radiation_type 'Cu K\a'
_diffrn_radiation_wavelength 1.54175
_exptl_absorpt_coefficient_mu 51.085
_exptl_absorpt_correction_type none
_exptl_absorpt_process_details none
_exptl_crystal_density_diffrn 5.186
_exptl_crystal_F_000 768.0
_pd_block_diffractogram_id thortveitite
_pd_char_colour brown
_pd_instr_location
;
;
_pd_meas_2theta_range_inc 0.02
_pd_meas_2theta_range_max 80.00
_pd_meas_2theta_range_min 10
_pd_meas_number_of_points 3501
_pd_meas_scan_method step
_pd_prep_temperature 1573
_pd_proc_ls_background_function
;
linear interpolation between a set background points with refinable heights
;
_pd_proc_ls_profile_function 'pseudo-Voigt modified by Thompson <i>et al.</i> (1987)'
_pd_proc_ls_prof_R_factor 0.07
_pd_proc_ls_prof_wR_expected 0.06
_pd_proc_ls_prof_wR_factor 0.09
_pd_spec_mounting ' packed powder sample container'
_pd_spec_mount_mode reflection
_pd_spec_shape flat_sheet
_pd_spec_size_axial 20
_pd_spec_size_equat 20
_pd_spec_size_thick 0.2
_refine_ls_goodness_of_fit_all 1.53
_refine_ls_matrix_type fullcycle
_refine_ls_number_parameters 60
_refine_ls_number_reflns 843
_refine_ls_shift/su_max 0.02
_refine_ls_weighting_scheme sigma
_cod_data_source_file br2109.cif
_cod_data_source_block I
_cod_original_sg_symbol_H-M 'P 21/m'
_cod_original_formula_sum 'Fe1 Ge2 Ho0.24 O7 Y0.76'
_cod_database_code 2222247

loop_
_symmetry_equiv_pos_as_xyz
x,y,z
-x,y+1/2,-z
-x,-y,-z
x,-y+1/2,z

loop_
_atom_site_aniso_label
_atom_site_aniso_U_11
_atom_site_aniso_U_22
_atom_site_aniso_U_33
_atom_site_aniso_U_12
_atom_site_aniso_U_13
_atom_site_aniso_U_23
_atom_site_aniso_type_symbol
? ? ? ? ? ? ? ?

loop_
_atom_site_label
_atom_site_fract_x
_atom_site_fract_y
_atom_site_fract_z
_atom_site_U_iso_or_equiv
_atom_site_occupancy
Y 0.7521(11) 0.5406(3) 0.7509(10) 0.0120(5) 0.76000
Ho 0.7521(11) 0.5406(3) 0.7509(10) 0.0120(5) 0.24000
Fe 0.7467(15) 0.4473(5) 0.2648(16) 0.0120(5) 1.00000
Ge1 0.5263(14) 0.75000 0.0459(17) 0.0120(5) 1.00000
Ge2 0.5471(13) 0.25000 0.4897(14) 0.0120(5) 1.00000
Ge3 0.9469(13) 0.25000 0.0252(15) 0.0120(5) 1.00000
Ge4 0.0310(13) 0.25000 0.5427(18) 0.0120(5) 1.00000
O1 0.627(3) 0.427(3) 0.499(5) 0.0120(5) 1.00000
O2 0.874(4) 0.25000 0.389(4) 0.0120(5) 1.00000
O3 0.966(3) 0.25000 0.766(5) 0.0120(5) 1.00000
O4 0.590(3) 0.25000 0.792(4) 0.0120(5) 1.00000
O5 0.845(3) 0.070(3) 0.028(4) 0.0120(5) 1.00000
O6 0.130(6) 0.25000 0.119(6) 0.0120(5) 1.00000
O7 0.150(3) 0.083(3) 0.502(3) 0.0120(5) 1.00000
O8 0.375(5) 0.25000 0.334(5) 0.0120(5) 1.00000
O9 0.606(4) 0.25000 0.186(5) 0.0120(5) 1.00000
O10 0.640(3) 0.584(3) 0.070(3) 0.0120(5) 1.00000

loop_
_atom_type_symbol
_atom_type_scat_dispersion_real
_atom_type_scat_dispersion_imag
_atom_type_scat_source
y -0.38600 2.02500 International_Tables_for_Crystallography_Vol.C(1991)_Tables_6.1.1.4_and_6.1.1.5
ho -12.25500 3.70400 International_Tables_for_Crystallography_Vol.C(1991)_Tables_6.1.1.4_and_6.1.1.5
fe -1.17900 3.20400 International_Tables_for_Crystallography_Vol.C(1991)_Tables_6.1.1.4_and_6.1.1.5
ge -1.16300 0.88600 International_Tables_for_Crystallography_Vol.C(1991)_Tables_6.1.1.4_and_6.1.1.5
o-2 0.04700 0.03200 International_Tables_for_Crystallography_Vol.C(1991)_Tables_6.1.1.4_and_6.1.1.5

loop_
_geom_angle_atom_site_label_1
_geom_angle_atom_site_label_2
_geom_angle_atom_site_label_3
_geom_angle_site_symmetry_1
_geom_angle_site_symmetry_2
_geom_angle_site_symmetry_3
_geom_angle
_geom_angle_publ_flag
O1 Ho O4 1_555 . 1_555 57.20(10) n
O1 Ho O5 1_555 . 4_556 125(2) n
O1 Ho O6 1_555 . 2_656 149(2) n
O1 Ho O7 1_555 . 2_656 73.6(2) n
O1 Ho O8 1_555 . 2_656 87.3(2) n
O1 Ho O10 1_555 . 1_556 117.1(2) n
Ge1 O4 Ge2 2_646 . 1_555 127.7(16) y
Ge3 O3 Ge4 1_556 . 1_655 165(2) y

loop_
_geom_bond_atom_site_label_1
_geom_bond_atom_site_label_2
_geom_bond_site_symmetry_1
_geom_bond_site_symmetry_2
_geom_bond_distance
_geom_bond_publ_flag
Fe O1 . 1_555 2.11(4) no
Fe O2 . 1_555 2.15(2) no
Fe O5 . 4_555 1.99(3) no
Fe O7 . 2_656 2.04(2) no
Fe O9 . 1_555 2.16(2) no
Fe O10 . 1_555 1.90(2) no
Ho O1 . 1_555 2.11(3) no
Ho O4 . 1_555 2.96(2) no
Ho O5 . 4_556 2.12(3) no
Ho O6 . 2_656 2.20(3) no
Ho O7 . 2_656 2.11(3) no
Ho O8 . 2_656 2.18(3) no
Ho O10 . 1_556 2.59(3) no
Ge1 O4 . 2_656 1.70(3) y
Ge1 O9 . 2_655 1.82(3) y
Ge1 O10 . . 1.78(3) y
Ge1 O10 . 4_565 1.78(3) y
Ge2 O1 . . 1.69(3) y
Ge2 O1 . 4_555 1.69(3) y
Ge2 O4 . . 1.98(3) y
Ge2 O8 . . 1.78(4) y
Ge3 O3 . 1_554 1.77(4) y
Ge3 O5 . . 1.82(3) y
Ge3 O5 . 4_555 1.82(3) y
Ge3 O6 . 1_655 1.76(6) y
Ge4 O2 . 1_455 1.67(3) y
Ge4 O3 . 1_455 1.73(4) y
Ge4 O7 . . 1.87(3) y
Ge4 O7 . 4_555 1.87(3) y
